data_1573916
loop_
_publ_author_name
'Datta, Paramita'
'Maji, Subir'
'Biswas, Prativa'
'Jain, Divya'
'Dey, Partha Protim'
'Mandal, Swadhin K.'

_publ_section_title
;
 An organophotocatalytic redox-neutral strategy for late-stage drug
 functionalization with SO<sub>2</sub> gas.
;
_journal_issue 12
_journal_name_full 'Chemical science'
_journal_page_first 5064
_journal_page_last 5075
_journal_paper_doi 10.1039/d4sc08380f
_journal_volume 16
_journal_year 2025
_chemical_formula_moiety 'C16 H20 N6 O2 S2'
_chemical_formula_sum 'C16 H20 N6 O2 S2'
_chemical_formula_weight 392.50
_space_group_crystal_system monoclinic
_space_group_IT_number 14
_space_group_name_Hall '-P 2ybc'
_space_group_name_H-M_alt 'P 1 21/c 1'
_atom_sites_solution_hydrogens geom
_atom_sites_solution_primary iterative
_audit_creation_date 2024-08-28
_audit_creation_method
;
Olex2 1.5
(compiled 2023.03.06 svn.rbb2c1857 for OlexSys, GUI svn.r6748)
;
_audit_update_record
;
2024-08-28 deposited with the CCDC.	2025-02-13 downloaded from the CCDC.
;
_cell_angle_alpha 90
_cell_angle_beta 104.1190(10)
_cell_angle_gamma 90
_cell_formula_units_Z 4
_cell_length_a 7.04170(10)
_cell_length_b 21.49460(10)
_cell_length_c 12.97610(10)
_cell_measurement_reflns_used 17378
_cell_measurement_temperature 283.2(7)
_cell_measurement_theta_max 68.1150
_cell_measurement_theta_min 3.4680
_cell_volume 1904.71(3)
_computing_cell_refinement 'CrysAlisPro 1.171.43.119a (Rigaku OD, 2024)'
_computing_data_collection 'CrysAlisPro 1.171.43.119a (Rigaku OD, 2024)'
_computing_data_reduction 'CrysAlisPro 1.171.43.119a (Rigaku OD, 2024)'
_computing_molecular_graphics 'Olex2 1.5 (Dolomanov et al., 2009)'
_computing_publication_material 'Olex2 1.5 (Dolomanov et al., 2009)'
_computing_structure_refinement 'SHELXL 2018/3 (Sheldrick, 2015)'
_computing_structure_solution 'olex2.solve 1.5 (Bourhis et al., 2015)'
_diffrn_ambient_temperature 283.15
_diffrn_detector_area_resol_mean 10.0000
_diffrn_detector_type HyPix3000
_diffrn_measured_fraction_theta_full 0.999
_diffrn_measured_fraction_theta_max 0.997
_diffrn_measurement_details
;
List of Runs (angles in degrees, time in seconds):

  # Type    Start    End  Width  t~exp~   \w     \q     \k     \f   Frames
#--------------------------------------------------------------------------
  1  \w     14.00 110.00   0.50    0.20    --   40.83  77.00-180.00  192
  2  \w     17.00 110.00   0.50    0.20    --   40.83  66.00 -90.00  186
  3  \w     21.00 108.00   0.50    0.20    --   40.83  54.00 -30.00  174
  4  \w     24.00 108.00   0.50    0.20    --   40.83  43.00 -90.00  168
  5  \w     14.00 110.00   0.50    0.20    --   40.83  77.00   0.00  192
  6  \w     14.00 110.00   0.50    0.20    --   40.83  77.00  30.00  192
  7  \w     21.00 108.00   0.50    0.20    --   40.83  54.00 150.00  174
  8  \w    105.00 170.00   0.50    0.67    --   96.35  96.00 120.00  130
  9  \w    106.00 167.00   0.50    0.67    --   96.35 102.00 137.00  122
 10  \w     77.00 163.00   0.50    0.67    --   96.35  50.00  60.00  172
 11  \w     83.00 164.00   0.50    0.67    --   96.35  33.00  30.00  162
 12  \w     81.00 167.00   0.50    0.67    --   96.35  25.00 120.00  172
 13  \w     81.00 167.00   0.50    0.67    --   96.35  25.00 -30.00  172
 14  \w     77.00 163.00   0.50    0.67    --   96.35  50.00 -90.00  172
 15  \w     80.00 164.00   0.50    0.67    --   96.35  42.00-180.00  168
 16  \w     99.00 160.00   0.50    0.67    --   96.35 117.00-180.00  122
 17  \w     81.00 167.00   0.50    0.67    --   96.35  25.00-120.00  172
 18  \w     33.00 110.00   0.50    0.67    --   96.35-117.00-150.00  154
 19  \w     23.00 106.00   0.50    0.67    --   96.35 -96.00-120.00  166
 20  \w     18.00  78.00   0.50    0.20    --   40.83-104.00-180.00  120
 21  \w      7.00  77.00   0.50    0.20    --   40.83-102.00  35.00  140
 22  \w     26.00 107.00   0.50    0.67    --   96.35-102.00  35.00  162
 23  \w     26.00 127.00   0.50    0.67    --   96.35 -87.00  60.00  202
 24  \w     30.00  57.00   0.50    0.67    --   96.35 -50.00 -60.00   54
 25  \w     29.00  83.00   0.50    0.67    --   96.35 -68.00 -90.00  108
 26  \w     28.00  68.00   0.50    0.67    --   96.35 -59.00-120.00   80
 27  \w     28.00  68.00   0.50    0.67    --   96.35 -59.00-180.00   80
 28  \w     28.00  68.00   0.50    0.67    --   96.35 -59.00  30.00   80
 29  \w     28.00  68.00   0.50    0.67    --   96.35 -59.00  60.00   80
 30  \w     28.00  68.00   0.50    0.67    --   96.35 -59.00  90.00   80
 31  \w     30.00  57.00   0.50    0.67    --   96.35 -50.00  60.00   54
 32  \w     30.00  57.00   0.50    0.67    --   96.35 -50.00 120.00   54
 33  \w     30.00  57.00   0.50    0.67    --   96.35 -50.00 150.00   54
 34  \w     28.00  68.00   0.50    0.67    --   96.35 -59.00   0.00   80
 35  \w     30.00  57.00   0.50    0.67    --   96.35 -50.00  30.00   54
 36  \w     30.00  57.00   0.50    0.67    --   96.35 -50.00  90.00   54
 37  \w     30.00  57.00   0.50    0.67    --   96.35 -50.00   0.00   54
 38  \w     30.00  57.00   0.50    0.67    --   96.35 -50.00 -90.00   54
 39  \w     30.00  57.00   0.50    0.67    --   96.35 -50.00-120.00   54
 40  \w    -26.00  61.00   0.50    0.20    --   40.83 -54.00-180.00  174
 41  \w    -37.00  27.00   0.50    0.20    --  -40.83  32.00   0.00  128
 42  \w    -31.00  28.00   0.50    0.20    --   40.83 -21.00  90.00  118
 43  \w    -27.00  37.00   0.50    0.20    --   40.83 -32.00  30.00  128
 44  \w    -24.00  35.00   0.50    0.20    --  -40.83  11.00  60.00  118
 45  \w    -28.00  31.00   0.50    0.20    --  -40.83  21.00  30.00  118
 46  \w    -47.00 -15.00   0.50    0.67    --  -82.50  42.00 -30.00   64
 47  \w    -47.00 -15.00   0.50    0.67    --  -82.50  42.00 -60.00   64
 48  \w    -57.00 -16.00   0.50    0.67    --  -82.50  50.00 -90.00   82
 49  \w    -47.00 -15.00   0.50    0.67    --  -82.50  42.00   0.00   64
 50  \w    -47.00 -15.00   0.50    0.67    --  -82.50  42.00  90.00   64
 51  \w   -153.00 -84.00   0.50    0.67    --  -82.50-102.00  35.00  138
 52  \w   -108.00 -63.00   0.50    0.20    --  -40.83-139.00-150.00   90
 53  \w   -109.00 -14.00   0.50    0.20    --  -40.83 -77.00-180.00  190
 54  \w   -109.00 -14.00   0.50    0.20    --  -40.83 -77.00 -90.00  190
 55  \w   -109.00 -14.00   0.50    0.20    --  -40.83 -77.00  60.00  190
 56  \w   -108.00 -17.00   0.50    0.20    --  -40.83 -66.00  90.00  182
 57  \w   -151.00 -55.00   0.50    0.67    --  -82.50 -77.00   0.00  192
 58  \w    -81.00 -11.00   0.50    0.67    --  -82.50 102.00 137.00  140
 59  \w    -77.00  15.00   0.50    0.20    --  -40.83 102.00 137.00  184
;
_diffrn_measurement_device 'four-circle diffractometer'
_diffrn_measurement_device_type 'XtaLAB Synergy, Dualflex, HyPix3000'
_diffrn_measurement_method '\w scans'
_diffrn_radiation_type CuK\a
_diffrn_radiation_wavelength 1.54184
_diffrn_reflns_av_R_equivalents 0.0385
_diffrn_reflns_av_unetI/netI 0.0175
_diffrn_reflns_Laue_measured_fraction_full 0.999
_diffrn_reflns_Laue_measured_fraction_max 0.997
_diffrn_reflns_limit_h_max 8
_diffrn_reflns_limit_h_min -6
_diffrn_reflns_limit_k_max 25
_diffrn_reflns_limit_k_min -25
_diffrn_reflns_limit_l_max 15
_diffrn_reflns_limit_l_min -15
_diffrn_reflns_number 25618
_diffrn_reflns_point_group_measured_fraction_full 0.999
_diffrn_reflns_point_group_measured_fraction_max 0.997
_diffrn_reflns_theta_full 67.684
_diffrn_reflns_theta_max 68.153
_diffrn_reflns_theta_min 4.071
_exptl_absorpt_coefficient_mu 2.738
_exptl_absorpt_correction_T_max 1.00000
_exptl_absorpt_correction_T_min 0.67314
_exptl_absorpt_correction_type multi-scan
_exptl_absorpt_process_details
;
CrysAlisPro 1.171.43.119a (Rigaku Oxford Diffraction, 2024)
Empirical absorption correction using spherical harmonics,
implemented in SCALE3 ABSPACK scaling algorithm.
;
_exptl_crystal_colour 'clear light colourless'
_exptl_crystal_colour_lustre clear
_exptl_crystal_colour_modifier light
_exptl_crystal_colour_primary colourless
_exptl_crystal_density_diffrn 1.369
_exptl_crystal_description block
_exptl_crystal_F_000 824
_exptl_crystal_size_max 0.16
_exptl_crystal_size_mid 0.12
_exptl_crystal_size_min 0.1
_refine_diff_density_max 0.153
_refine_diff_density_min -0.395
_refine_diff_density_rms 0.060
_refine_ls_extinction_method none
_refine_ls_goodness_of_fit_ref 1.071
_refine_ls_hydrogen_treatment constr
_refine_ls_matrix_type full
_refine_ls_number_parameters 237
_refine_ls_number_reflns 3475
_refine_ls_number_restraints 0
_refine_ls_restrained_S_all 1.071
_refine_ls_R_factor_all 0.0383
_refine_ls_R_factor_gt 0.0359
_refine_ls_shift/su_max 0.001
_refine_ls_shift/su_mean 0.000
_refine_ls_structure_factor_coef Fsqd
_refine_ls_weighting_details 'w=1/[\s^2^(Fo^2^)+(0.0593P)^2^+0.3721P] where P=(Fo^2^+2Fc^2^)/3'
_refine_ls_weighting_scheme calc
_refine_ls_wR_factor_gt 0.1001
_refine_ls_wR_factor_ref 0.1024
_reflns_Friedel_coverage 0.000
_reflns_number_gt 3168
_reflns_number_total 3475
_reflns_threshold_expression 'I > 2\s(I)'
_cod_data_source_file d4sc08380f2.cif
_cod_data_source_block skm-3aa_auto
_cod_depositor_comments 'Adding full bibliography for 1573911--1573921.cif.'
_cod_database_code 1573916
_shelx_shelxl_version_number 2018/3
_shelx_space_group_comment
;
The symmetry employed for this shelxl refinement is uniquely defined
by the following loop, which should always be used as a source of
symmetry information in preference to the above space-group names.
They are only intended as comments.
;
_shelx_estimated_absorpt_t_max 0.771
_shelx_estimated_absorpt_t_min 0.668
_olex2_refinement_description
;
1.a Secondary CH2 refined with riding coordinates:
 C13(H13A,H13B), C12(H12A,H12B), C11(H11A,H11B)
1.b Aromatic/amide H refined with riding coordinates:
 N4(H4), N3(H3), C7(H7), C2(H2), C6(H6), C3(H3A), C4(H4A), C5(H5)
1.c Idealised Me refined as rotating group:
 C10(H10A,H10B,H10C), C15(H15A,H15B,H15C)
;
_olex2_submission_special_instructions 'No special instructions were received'
_oxdiff_exptl_absorpt_empirical_details
;
Empirical correction (ABSPACK) includes:
- Absorption correction using spherical harmonics
- Frame scaling
;

loop_
_space_group_symop_operation_xyz
'x, y, z'
'-x, y+1/2, -z+1/2'
'-x, -y, -z'
'x, -y-1/2, z-1/2'

loop_
_atom_site_label
_atom_site_type_symbol
_atom_site_fract_x
_atom_site_fract_y
_atom_site_fract_z
_atom_site_U_iso_or_equiv
_atom_site_adp_type
_atom_site_occupancy
_atom_site_site_symmetry_order
_atom_site_calc_flag
_atom_site_refinement_flags_posn
_atom_site_refinement_flags_adp
_atom_site_refinement_flags_occupancy
_atom_site_disorder_assembly
_atom_site_disorder_group
S1 S -0.01754(6) 0.13684(2) 0.43798(3) 0.05154(15) Uani 1 1 d . . . . .
S2 S 0.38791(7) 0.36727(2) 0.70768(3) 0.05091(14) Uani 1 1 d . . . . .
O2 O 0.0037(2) 0.12811(6) 0.33243(10) 0.0668(4) Uani 1 1 d . . . . .
O1 O -0.2023(2) 0.13037(7) 0.46228(12) 0.0686(4) Uani 1 1 d . . . . .
N1 N 0.0559(2) 0.21077(6) 0.46701(10) 0.0470(3) Uani 1 1 d . . . . .
N4 N 0.6806(2) 0.42455(6) 0.48647(11) 0.0493(3) Uani 1 1 d . . . . .
H4 H 0.774408 0.450752 0.507373 0.059 Uiso 1 1 calc R U . . .
N2 N 0.2299(2) 0.29556(7) 0.46005(11) 0.0507(3) Uani 1 1 d . . . . .
N5 N 0.8184(2) 0.39655(8) 0.34485(12) 0.0558(4) Uani 1 1 d . . . . .
N3 N 0.5463(2) 0.34700(7) 0.36905(12) 0.0602(4) Uani 1 1 d . . . . .
H3 H 0.458866 0.342182 0.404521 0.072 Uiso 1 1 calc R U . . .
C9 C 0.1384(2) 0.30081(7) 0.54361(12) 0.0432(3) Uani 1 1 d . . . . .
C8 C 0.0320(2) 0.24884(8) 0.55071(12) 0.0439(3) Uani 1 1 d . . . . .
C13 C 0.5321(2) 0.42150(7) 0.54684(13) 0.0453(4) Uani 1 1 d . . . . .
H13A H 0.404932 0.416155 0.497933 0.054 Uiso 1 1 calc R U . . .
H13B H 0.530377 0.460691 0.583661 0.054 Uiso 1 1 calc R U . . .
N6 N 1.0646(2) 0.47985(9) 0.38841(13) 0.0678(5) Uani 1 1 d . . . . .
C14 C 0.6837(2) 0.38995(8) 0.40090(13) 0.0462(4) Uani 1 1 d . . . . .
C7 C 0.1791(3) 0.24193(8) 0.41720(13) 0.0528(4) Uani 1 1 d . . . . .
H7 H 0.220712 0.226276 0.359600 0.063 Uiso 1 1 calc R U . . .
C12 C 0.5650(2) 0.36882(7) 0.62781(13) 0.0471(4) Uani 1 1 d . . . . .
H12A H 0.694995 0.372934 0.674359 0.056 Uiso 1 1 calc R U . . .
H12B H 0.559923 0.329494 0.590569 0.056 Uiso 1 1 calc R U . . .
C11 C 0.1580(3) 0.35863(8) 0.60835(14) 0.0478(4) Uani 1 1 d . . . . .
H11A H 0.051914 0.359866 0.643978 0.057 Uiso 1 1 calc R U . . .
H11B H 0.142175 0.394068 0.560725 0.057 Uiso 1 1 calc R U . . .
C16 C 0.9461(3) 0.44158(9) 0.37098(13) 0.0518(4) Uani 1 1 d . . . . .
C1 C 0.1594(3) 0.09318(8) 0.52665(13) 0.0503(4) Uani 1 1 d . . . . .
C10 C -0.0889(3) 0.23177(9) 0.62613(16) 0.0627(5) Uani 1 1 d . . . . .
H10A H -0.221580 0.224567 0.587281 0.094 Uiso 1 1 calc R U . . .
H10B H -0.085641 0.265082 0.675801 0.094 Uiso 1 1 calc R U . . .
H10C H -0.037167 0.194659 0.663868 0.094 Uiso 1 1 calc R U . . .
C2 C 0.1117(3) 0.06183(10) 0.60968(16) 0.0676(5) Uani 1 1 d . . . . .
H2 H -0.014428 0.063942 0.619727 0.081 Uiso 1 1 calc R U . . .
C6 C 0.3457(3) 0.09053(11) 0.51137(18) 0.0733(6) Uani 1 1 d . . . . .
H6 H 0.375953 0.111069 0.454320 0.088 Uiso 1 1 calc R U . . .
C3 C 0.2537(4) 0.02748(11) 0.67725(18) 0.0784(6) Uani 1 1 d . . . . .
H3A H 0.222318 0.005153 0.732214 0.094 Uiso 1 1 calc R U . . .
C4 C 0.4412(4) 0.02574(11) 0.66454(19) 0.0793(6) Uani 1 1 d . . . . .
H4A H 0.537495 0.003393 0.711929 0.095 Uiso 1 1 calc R U . . .
C5 C 0.4863(4) 0.05723(13) 0.5813(2) 0.0908(8) Uani 1 1 d . . . . .
H5 H 0.613391 0.055897 0.572430 0.109 Uiso 1 1 calc R U . . .
C15 C 0.5376(4) 0.30785(13) 0.2768(2) 0.0914(8) Uani 1 1 d . . . . .
H15A H 0.569269 0.332139 0.221235 0.137 Uiso 1 1 calc R U . . .
H15B H 0.407905 0.291139 0.252518 0.137 Uiso 1 1 calc R U . . .
H15C H 0.629756 0.274377 0.295779 0.137 Uiso 1 1 calc R U . . .

loop_
_atom_site_aniso_label
_atom_site_aniso_U_11
_atom_site_aniso_U_22
_atom_site_aniso_U_33
_atom_site_aniso_U_23
_atom_site_aniso_U_13
_atom_site_aniso_U_12
S1 0.0534(3) 0.0561(3) 0.0456(2) -0.00373(16) 0.01304(19) -0.01868(18)
S2 0.0618(3) 0.0522(3) 0.0402(2) -0.00141(15) 0.01533(19) -0.00549(18)
O2 0.0839(10) 0.0732(9) 0.0420(7) -0.0102(6) 0.0129(6) -0.0243(7)
O1 0.0509(7) 0.0750(9) 0.0806(10) 0.0000(7) 0.0176(7) -0.0217(6)
N1 0.0516(8) 0.0494(7) 0.0434(7) -0.0010(6) 0.0180(6) -0.0136(6)
N4 0.0438(7) 0.0521(8) 0.0560(8) -0.0073(6) 0.0198(6) -0.0118(6)
N2 0.0559(8) 0.0547(8) 0.0475(7) -0.0034(6) 0.0240(6) -0.0139(6)
N5 0.0513(8) 0.0657(9) 0.0560(8) -0.0054(7) 0.0240(7) -0.0147(7)
N3 0.0638(9) 0.0639(9) 0.0617(9) -0.0163(7) 0.0325(8) -0.0257(8)
C9 0.0405(8) 0.0490(8) 0.0420(8) 0.0026(6) 0.0138(6) -0.0017(6)
C8 0.0421(8) 0.0503(9) 0.0417(8) 0.0040(6) 0.0148(6) -0.0004(7)
C13 0.0430(8) 0.0431(8) 0.0531(9) -0.0008(7) 0.0180(7) -0.0022(6)
N6 0.0636(10) 0.0878(12) 0.0593(9) -0.0105(8) 0.0294(7) -0.0290(9)
C14 0.0438(8) 0.0484(8) 0.0483(9) 0.0020(7) 0.0152(7) -0.0055(7)
C7 0.0594(10) 0.0611(10) 0.0445(8) -0.0059(7) 0.0252(8) -0.0177(8)
C12 0.0420(8) 0.0508(9) 0.0474(9) 0.0002(7) 0.0089(7) 0.0024(7)
C11 0.0474(9) 0.0477(9) 0.0529(9) 0.0013(7) 0.0210(7) 0.0015(7)
C16 0.0488(9) 0.0674(11) 0.0430(8) 0.0027(7) 0.0187(7) -0.0087(8)
C1 0.0601(10) 0.0480(9) 0.0473(9) -0.0031(7) 0.0216(7) -0.0112(7)
C10 0.0711(12) 0.0627(11) 0.0672(11) 0.0014(9) 0.0416(10) -0.0074(9)
C2 0.0764(13) 0.0707(12) 0.0657(12) 0.0123(10) 0.0368(10) -0.0031(10)
C6 0.0676(12) 0.0830(14) 0.0792(14) 0.0234(11) 0.0371(11) 0.0016(11)
C3 0.1076(18) 0.0718(13) 0.0652(13) 0.0190(10) 0.0392(12) 0.0071(13)
C4 0.0875(16) 0.0707(14) 0.0799(15) 0.0149(11) 0.0208(12) 0.0125(12)
C5 0.0687(14) 0.0953(18) 0.115(2) 0.0334(15) 0.0358(14) 0.0089(13)
C15 0.1102(19) 0.0935(17) 0.0868(16) -0.0414(14) 0.0555(15) -0.0504(15)

loop_
_atom_type_symbol
_atom_type_description
_atom_type_scat_dispersion_real
_atom_type_scat_dispersion_imag
_atom_type_scat_source
C C 0.0181 0.0091 'International Tables Vol C Tables 4.2.6.8 and 6.1.1.4'
H H 0.0000 0.0000 'International Tables Vol C Tables 4.2.6.8 and 6.1.1.4'
N N 0.0311 0.0180 'International Tables Vol C Tables 4.2.6.8 and 6.1.1.4'
O O 0.0492 0.0322 'International Tables Vol C Tables 4.2.6.8 and 6.1.1.4'
S S 0.3331 0.5567 'International Tables Vol C Tables 4.2.6.8 and 6.1.1.4'

loop_
_geom_angle_atom_site_label_1
_geom_angle_atom_site_label_2
_geom_angle_atom_site_label_3
_geom_angle
_geom_angle_site_symmetry_1
_geom_angle_site_symmetry_3
_geom_angle_publ_flag
O2 S1 N1 103.91(7) . . ?
O2 S1 C1 109.66(9) . . ?
O1 S1 O2 121.17(9) . . ?
O1 S1 N1 106.89(8) . . ?
O1 S1 C1 110.26(8) . . ?
N1 S1 C1 103.21(7) . . ?
C12 S2 C11 102.44(8) . . ?
C8 N1 S1 129.43(11) . . ?
C7 N1 S1 123.25(12) . . ?
C7 N1 C8 106.76(13) . . ?
C13 N4 H4 117.3 . . ?
C14 N4 H4 117.3 . . ?
C14 N4 C13 125.50(13) . . ?
C7 N2 C9 105.94(13) . . ?
C16 N5 C14 118.14(15) . . ?
C14 N3 H3 118.6 . . ?
C14 N3 C15 122.71(16) . . ?
C15 N3 H3 118.6 . . ?
N2 C9 C11 120.66(14) . . ?
C8 C9 N2 110.66(14) . . ?
C8 C9 C11 128.63(14) . . ?
N1 C8 C10 124.08(15) . . ?
C9 C8 N1 104.74(13) . . ?
C9 C8 C10 131.19(15) . . ?
N4 C13 H13A 108.9 . . ?
N4 C13 H13B 108.9 . . ?
N4 C13 C12 113.40(13) . . ?
H13A C13 H13B 107.7 . . ?
C12 C13 H13A 108.9 . . ?
C12 C13 H13B 108.9 . . ?
N5 C14 N4 123.30(15) . . ?
N3 C14 N4 119.03(14) . . ?
N3 C14 N5 117.67(15) . . ?
N1 C7 H7 124.1 . . ?
N2 C7 N1 111.88(14) . . ?
N2 C7 H7 124.1 . . ?
S2 C12 H12A 108.9 . . ?
S2 C12 H12B 108.9 . . ?
C13 C12 S2 113.55(11) . . ?
C13 C12 H12A 108.9 . . ?
C13 C12 H12B 108.9 . . ?
H12A C12 H12B 107.7 . . ?
S2 C11 H11A 108.4 . . ?
S2 C11 H11B 108.4 . . ?
C9 C11 S2 115.47(12) . . ?
C9 C11 H11A 108.4 . . ?
C9 C11 H11B 108.4 . . ?
H11A C11 H11B 107.5 . . ?
N6 C16 N5 175.17(19) . . ?
C2 C1 S1 120.38(15) . . ?
C6 C1 S1 118.63(14) . . ?
C6 C1 C2 120.99(19) . . ?
C8 C10 H10A 109.5 . . ?
C8 C10 H10B 109.5 . . ?
C8 C10 H10C 109.5 . . ?
H10A C10 H10B 109.5 . . ?
H10A C10 H10C 109.5 . . ?
H10B C10 H10C 109.5 . . ?
C1 C2 H2 120.6 . . ?
C3 C2 C1 118.9(2) . . ?
C3 C2 H2 120.6 . . ?
C1 C6 H6 120.4 . . ?
C5 C6 C1 119.12(19) . . ?
C5 C6 H6 120.4 . . ?
C2 C3 H3A 119.6 . . ?
C4 C3 C2 120.7(2) . . ?
C4 C3 H3A 119.6 . . ?
C3 C4 H4A 120.2 . . ?
C3 C4 C5 119.6(2) . . ?
C5 C4 H4A 120.2 . . ?
C6 C5 C4 120.6(2) . . ?
C6 C5 H5 119.7 . . ?
C4 C5 H5 119.7 . . ?
N3 C15 H15A 109.5 . . ?
N3 C15 H15B 109.5 . . ?
N3 C15 H15C 109.5 . . ?
H15A C15 H15B 109.5 . . ?
H15A C15 H15C 109.5 . . ?
H15B C15 H15C 109.5 . . ?

loop_
_geom_bond_atom_site_label_1
_geom_bond_atom_site_label_2
_geom_bond_distance
_geom_bond_site_symmetry_2
_geom_bond_publ_flag
S1 O2 1.4260(13) . ?
S1 O1 1.4185(14) . ?
S1 N1 1.6852(14) . ?
S1 C1 1.7487(19) . ?
S2 C12 1.8058(17) . ?
S2 C11 1.8162(18) . ?
N1 C8 1.402(2) . ?
N1 C7 1.376(2) . ?
N4 H4 0.8600 . ?
N4 C13 1.453(2) . ?
N4 C14 1.341(2) . ?
N2 C9 1.395(2) . ?
N2 C7 1.292(2) . ?
N5 C14 1.336(2) . ?
N5 C16 1.308(2) . ?
N3 H3 0.8600 . ?
N3 C14 1.328(2) . ?
N3 C15 1.452(2) . ?
C9 C8 1.361(2) . ?
C9 C11 1.488(2) . ?
C8 C10 1.491(2) . ?
C13 H13A 0.9700 . ?
C13 H13B 0.9700 . ?
C13 C12 1.524(2) . ?
N6 C16 1.154(2) . ?
C7 H7 0.9300 . ?
C12 H12A 0.9700 . ?
C12 H12B 0.9700 . ?
C11 H11A 0.9700 . ?
C11 H11B 0.9700 . ?
C1 C2 1.380(2) . ?
C1 C6 1.375(3) . ?
C10 H10A 0.9600 . ?
C10 H10B 0.9600 . ?
C10 H10C 0.9600 . ?
C2 H2 0.9300 . ?
C2 C3 1.373(3) . ?
C6 H6 0.9300 . ?
C6 C5 1.370(3) . ?
C3 H3A 0.9300 . ?
C3 C4 1.370(3) . ?
C4 H4A 0.9300 . ?
C4 C5 1.376(3) . ?
C5 H5 0.9300 . ?
C15 H15A 0.9600 . ?
C15 H15B 0.9600 . ?
C15 H15C 0.9600 . ?

loop_
_geom_torsion_atom_site_label_1
_geom_torsion_atom_site_label_2
_geom_torsion_atom_site_label_3
_geom_torsion_atom_site_label_4
_geom_torsion
_geom_torsion_site_symmetry_1
_geom_torsion_site_symmetry_2
_geom_torsion_site_symmetry_3
_geom_torsion_site_symmetry_4
_geom_torsion_publ_flag
S1 N1 C8 C9 173.01(12) . . . . ?
S1 N1 C8 C10 -7.4(3) . . . . ?
S1 N1 C7 N2 -173.51(13) . . . . ?
S1 C1 C2 C3 179.37(17) . . . . ?
S1 C1 C6 C5 179.0(2) . . . . ?
O2 S1 N1 C8 166.32(15) . . . . ?
O2 S1 N1 C7 -23.39(16) . . . . ?
O2 S1 C1 C2 -139.55(15) . . . . ?
O2 S1 C1 C6 40.06(18) . . . . ?
O1 S1 N1 C8 37.09(17) . . . . ?
O1 S1 N1 C7 -152.63(15) . . . . ?
O1 S1 C1 C2 -3.68(18) . . . . ?
O1 S1 C1 C6 175.93(16) . . . . ?
N1 S1 C1 C2 110.20(16) . . . . ?
N1 S1 C1 C6 -70.18(17) . . . . ?
N4 C13 C12 S2 177.03(11) . . . . ?
N2 C9 C8 N1 -1.19(18) . . . . ?
N2 C9 C8 C10 179.31(18) . . . . ?
N2 C9 C11 S2 -78.09(18) . . . . ?
C9 N2 C7 N1 0.6(2) . . . . ?
C8 N1 C7 N2 -1.3(2) . . . . ?
C8 C9 C11 S2 104.60(18) . . . . ?
C13 N4 C14 N5 176.64(16) . . . . ?
C13 N4 C14 N3 -3.0(3) . . . . ?
C14 N4 C13 C12 82.1(2) . . . . ?
C7 N1 C8 C9 1.49(18) . . . . ?
C7 N1 C8 C10 -178.97(17) . . . . ?
C7 N2 C9 C8 0.42(19) . . . . ?
C7 N2 C9 C11 -177.33(15) . . . . ?
C12 S2 C11 C9 61.59(13) . . . . ?
C11 S2 C12 C13 59.18(13) . . . . ?
C11 C9 C8 N1 176.33(16) . . . . ?
C11 C9 C8 C10 -3.2(3) . . . . ?
C16 N5 C14 N4 -4.4(3) . . . . ?
C16 N5 C14 N3 175.28(17) . . . . ?
C1 S1 N1 C8 -79.21(16) . . . . ?
C1 S1 N1 C7 91.07(15) . . . . ?
C1 C2 C3 C4 1.9(3) . . . . ?
C1 C6 C5 C4 1.3(4) . . . . ?
C2 C1 C6 C5 -1.4(3) . . . . ?
C2 C3 C4 C5 -2.0(4) . . . . ?
C6 C1 C2 C3 -0.2(3) . . . . ?
C3 C4 C5 C6 0.3(4) . . . . ?
C15 N3 C14 N4 179.5(2) . . . . ?
C15 N3 C14 N5 -0.2(3) . . . . ?
